data_2240632
loop_
_publ_author_name
'Ferrence, Gregory M.'
'Kocher, Joshua L.'

_publ_section_title
;
 Crystal structure of 3-methyl-5-trimethylsilyl-1<i>H</i>-pyrazole
;
_journal_coeditor_code ZL2621
_journal_issue 6
_journal_name_full 'Acta Crystallographica Section E'
_journal_page_first o397
_journal_paper_doi 10.1107/S2056989015008567
_journal_volume 71
_journal_year 2015
_chemical_formula_moiety 'C7 H14 N2 Si'
_chemical_formula_sum 'C7 H14 N2 Si'
_chemical_formula_weight 154.29
_chemical_name_systematic
;
3-Methyl-5-trimethylsilyl-1<i>H</i>-pyrazole
;
_space_group_IT_number 88
_symmetry_cell_setting tetragonal
_symmetry_space_group_name_Hall '-I 4ad'
_symmetry_space_group_name_H-M 'I 41/a :2'
_atom_sites_solution_hydrogens mixed
_atom_sites_solution_primary iterative
_atom_sites_solution_secondary iterative
_audit_creation_method 'WinGX routine CIF_UPDATE'
_cell_angle_alpha 90
_cell_angle_beta 90
_cell_angle_gamma 90
_cell_formula_units_Z 16
_cell_length_a 19.221(3)
_cell_length_b 19.221
_cell_length_c 10.5812(18)
_cell_measurement_reflns_used 6620
_cell_measurement_temperature 100(2)
_cell_measurement_theta_max 30.97
_cell_measurement_theta_min 2.2
_cell_volume 3909.2(9)
_computing_cell_refinement
;
APEX2 and SAINT (Bruker, 2008)
;
_computing_data_collection
;
APEX2 (Bruker, 2008)
;
_computing_data_reduction
;
SAINT (Bruker, 2008)
;
_computing_molecular_graphics
;
ORTEP-3 for Windows (Farrugia, 2012) and
<i>Mercury</i> (Macrae <i>et al.</i>,  2008)
;
_computing_publication_material
;
<i>WinGX</i> (Farrugia, 2012) and <i>publCIF</i> (Westrip, 2010)
;
_computing_structure_refinement
;
SHELXL2014 (Sheldrick, 2015)
;
_computing_structure_solution
;
SUPERFLIP (Palatinus & Chapuis, 2007)
;
_diffrn_ambient_temperature 100(2)
_diffrn_measured_fraction_theta_full 0.999
_diffrn_measured_fraction_theta_max 0.999
_diffrn_measurement_device_type
;
Bruker SMART APEX CCD
;
_diffrn_measurement_method '\w scans'
_diffrn_radiation_monochromator graphite
_diffrn_radiation_source 'sealed tube'
_diffrn_radiation_type MoK\a
_diffrn_radiation_wavelength 0.71073
_diffrn_reflns_av_R_equivalents 0.0461
_diffrn_reflns_limit_h_max 24
_diffrn_reflns_limit_h_min -24
_diffrn_reflns_limit_k_max 24
_diffrn_reflns_limit_k_min -24
_diffrn_reflns_limit_l_max 13
_diffrn_reflns_limit_l_min -13
_diffrn_reflns_number 14542
_diffrn_reflns_theta_full 25.242
_diffrn_reflns_theta_max 27.474
_diffrn_reflns_theta_min 2.119
_diffrn_standards_decay_% 0
_diffrn_standards_number 0
_exptl_absorpt_coefficient_mu 0.179
_exptl_absorpt_correction_T_max 0.7462
_exptl_absorpt_correction_T_min 0.4996
_exptl_absorpt_correction_type multi-scan
_exptl_absorpt_process_details
;
(APEX; Bruker, 2008)
;
_exptl_crystal_colour colourless
_exptl_crystal_density_diffrn 1.049
_exptl_crystal_density_method 'not measured'
_exptl_crystal_description plate
_exptl_crystal_F_000 1344
_exptl_crystal_size_max 0.3
_exptl_crystal_size_mid 0.22
_exptl_crystal_size_min 0.09
_refine_diff_density_max 0.382
_refine_diff_density_min -0.278
_refine_ls_extinction_method none
_refine_ls_goodness_of_fit_ref 1.106
_refine_ls_hydrogen_treatment mixed
_refine_ls_matrix_type full
_refine_ls_number_constraints 0
_refine_ls_number_parameters 100
_refine_ls_number_reflns 2240
_refine_ls_number_restraints 0
_refine_ls_restrained_S_all 1.106
_refine_ls_R_factor_all 0.0646
_refine_ls_R_factor_gt 0.0461
_refine_ls_shift/su_max 0
_refine_ls_shift/su_mean 0
_refine_ls_structure_factor_coef Fsqd
_refine_ls_weighting_details 'w=1/[\s^2^(Fo^2^)+(0.0425P)^2^+6.7007P] where P=(Fo^2^+2Fc^2^)/3'
_refine_ls_weighting_scheme calc
_refine_ls_wR_factor_ref 0.1211
_reflns_number_gt 1811
_reflns_number_total 2240
_reflns_threshold_expression I>2\s(I)
_cod_data_source_file zl2621sup1.cif
_cod_data_source_block I
_cod_original_cell_volume 3909.4(15)
_cod_original_sg_symbol_H-M 'I 41/a'
_cod_database_code 2240632

loop_
_space_group_symop_operation_xyz
'x, y, z'
'-x+1/2, -y, z+1/2'
'-y+3/4, x+1/4, z+1/4'
'y+3/4, -x+3/4, z+3/4'
'x+1/2, y+1/2, z+1/2'
'-x+1, -y+1/2, z+1'
'-y+5/4, x+3/4, z+3/4'
'y+5/4, -x+5/4, z+5/4'
'-x, -y, -z'
'x-1/2, y, -z-1/2'
'y-3/4, -x-1/4, -z-1/4'
'-y-3/4, x-3/4, -z-3/4'
'-x+1/2, -y+1/2, -z+1/2'
'x, y+1/2, -z'
'y-1/4, -x+1/4, -z+1/4'
'-y-1/4, x-1/4, -z-1/4'

loop_
_atom_site_type_symbol
_atom_site_label
_atom_site_fract_x
_atom_site_fract_y
_atom_site_fract_z
_atom_site_U_iso_or_equiv
_atom_site_adp_type
_atom_site_calc_flag
_atom_site_occupancy
Si Si1 0.15752(3) 0.66265(3) 0.08122(5) 0.02652(17) Uani d 1
N N2 -0.01542(8) 0.63160(8) 0.29098(15) 0.0252(3) Uani d 1
N N1 0.04990(8) 0.65356(8) 0.26486(15) 0.0243(3) Uani d 1
C C3 -0.03518(10) 0.59551(10) 0.18886(18) 0.0242(4) Uani d 1
C C4 0.01831(10) 0.59437(10) 0.09907(17) 0.0252(4) Uani d 1
H H4 0.0174 0.5719 0.0192 0.03 Uiso calc 1
C C5 0.07285(10) 0.63252(9) 0.14950(17) 0.0233(4) Uani d 1
C C7 0.17863(12) 0.60908(13) -0.0598(2) 0.0418(6) Uani d 1
H H7A 0.2214 0.6265 -0.0989 0.063 Uiso calc 1
H H7B 0.1403 0.6119 -0.1207 0.063 Uiso calc 1
H H7C 0.1853 0.5605 -0.0341 0.063 Uiso calc 1
C C8 0.14560(14) 0.75508(12) 0.0363(3) 0.0478(6) Uani d 1
H H8A 0.1889 0.773 -0.0003 0.072 Uiso calc 1
H H8B 0.1336 0.7823 0.1115 0.072 Uiso calc 1
H H8C 0.1081 0.7588 -0.026 0.072 Uiso calc 1
C C6 -0.10613(10) 0.56396(11) 0.1820(2) 0.0318(5) Uani d 1
H H6A -0.1042 0.521 0.1322 0.048 Uiso calc 0.58(3)
H H6B -0.1382 0.5968 0.1416 0.048 Uiso calc 0.58(3)
H H6C -0.1226 0.5534 0.2675 0.048 Uiso calc 0.58(3)
H H6D -0.1391 0.5931 0.2287 0.048 Uiso calc 0.42(3)
H H6E -0.1051 0.5173 0.2193 0.048 Uiso calc 0.42(3)
H H6F -0.1207 0.5607 0.0934 0.048 Uiso calc 0.42(3)
C C9 0.22749(12) 0.65443(14) 0.2008(2) 0.0422(6) Uani d 1
H H9A 0.2322 0.6056 0.2259 0.063 Uiso calc 1
H H9B 0.2158 0.6826 0.2751 0.063 Uiso calc 1
H H9C 0.2715 0.6708 0.1648 0.063 Uiso calc 1
H H1 0.0738(13) 0.6790(13) 0.317(2) 0.039(7) Uiso d 1

loop_
_atom_site_aniso_label
_atom_site_aniso_U_11
_atom_site_aniso_U_22
_atom_site_aniso_U_33
_atom_site_aniso_U_12
_atom_site_aniso_U_13
_atom_site_aniso_U_23
Si1 0.0269(3) 0.0312(3) 0.0214(3) -0.0041(2) 0.0032(2) -0.0034(2)
N2 0.0265(8) 0.0282(8) 0.0210(8) -0.0010(6) 0.0025(6) -0.0018(6)
N1 0.0265(8) 0.0281(8) 0.0182(8) -0.0038(6) 0.0003(6) -0.0035(6)
C3 0.0248(9) 0.0251(9) 0.0226(9) 0.0008(7) -0.0015(7) 0.0013(7)
C4 0.0292(9) 0.0265(9) 0.0198(9) -0.0019(7) 0.0000(7) -0.0043(7)
C5 0.0278(9) 0.0243(9) 0.0178(9) 0.0003(7) 0.0013(7) -0.0007(7)
C7 0.0378(12) 0.0550(14) 0.0327(12) -0.0121(11) 0.0106(9) -0.0153(10)
C8 0.0482(14) 0.0380(12) 0.0572(16) -0.0057(10) 0.0120(12) 0.0087(11)
C6 0.0280(10) 0.0350(11) 0.0325(11) -0.0056(8) -0.0009(8) 0.0010(9)
C9 0.0326(11) 0.0604(15) 0.0336(12) -0.0079(10) -0.0020(9) 0.0007(11)

loop_
_atom_type_symbol
_atom_type_description
_atom_type_scat_dispersion_real
_atom_type_scat_dispersion_imag
_atom_type_scat_source
C C 0.0033 0.0016 'International Tables Vol C Tables 4.2.6.8 and 6.1.1.4'
H H 0 0 'International Tables Vol C Tables 4.2.6.8 and 6.1.1.4'
N N 0.0061 0.0033 'International Tables Vol C Tables 4.2.6.8 and 6.1.1.4'
Si Si 0.0817 0.0704 'International Tables Vol C Tables 4.2.6.8 and 6.1.1.4'

loop_
_geom_angle_atom_site_label_1
_geom_angle_atom_site_label_2
_geom_angle_atom_site_label_3
_geom_angle
C8 Si1 C9 110.27(12)
C8 Si1 C7 110.65(13)
C9 Si1 C7 110.04(12)
C8 Si1 C5 106.74(10)
C9 Si1 C5 109.92(10)
C7 Si1 C5 109.16(9)
C3 N2 N1 105.07(15)
N2 N1 C5 113.06(15)
N2 N1 H1 122.3(16)
C5 N1 H1 124.6(16)
N2 C3 C4 110.33(16)
N2 C3 C6 120.56(17)
C4 C3 C6 129.10(18)
C5 C4 C3 106.61(16)
C5 C4 H4 126.7
C3 C4 H4 126.7
N1 C5 C4 104.93(16)
N1 C5 Si1 122.45(14)
C4 C5 Si1 132.25(14)
Si1 C7 H7A 109.5
Si1 C7 H7B 109.5
H7A C7 H7B 109.5
Si1 C7 H7C 109.5
H7A C7 H7C 109.5
H7B C7 H7C 109.5
Si1 C8 H8A 109.5
Si1 C8 H8B 109.5
H8A C8 H8B 109.5
Si1 C8 H8C 109.5
H8A C8 H8C 109.5
H8B C8 H8C 109.5
C3 C6 H6A 109.5
C3 C6 H6B 109.5
H6A C6 H6B 109.5
C3 C6 H6C 109.5
H6A C6 H6C 109.5
H6B C6 H6C 109.5
C3 C6 H6D 109.5
H6A C6 H6D 141.1
H6B C6 H6D 56.3
H6C C6 H6D 56.3
C3 C6 H6E 109.5
H6A C6 H6E 56.3
H6B C6 H6E 141.1
H6C C6 H6E 56.3
H6D C6 H6E 109.5
C3 C6 H6F 109.5
H6A C6 H6F 56.3
H6B C6 H6F 56.3
H6C C6 H6F 141.1
H6D C6 H6F 109.5
H6E C6 H6F 109.5
Si1 C9 H9A 109.5
Si1 C9 H9B 109.5
H9A C9 H9B 109.5
Si1 C9 H9C 109.5
H9A C9 H9C 109.5
H9B C9 H9C 109.5

loop_
_geom_bond_atom_site_label_1
_geom_bond_atom_site_label_2
_geom_bond_distance
Si1 C8 1.853(2)
Si1 C9 1.854(2)
Si1 C7 1.858(2)
Si1 C5 1.8725(19)
N2 C3 1.339(2)
N2 N1 1.353(2)
N1 C5 1.359(2)
N1 H1 0.87(3)
C3 C4 1.400(3)
C3 C6 1.494(3)
C4 C5 1.386(3)
C4 H4 0.95
C7 H7A 0.98
C7 H7B 0.98
C7 H7C 0.98
C8 H8A 0.98
C8 H8B 0.98
C8 H8C 0.98
C6 H6A 0.98
C6 H6B 0.98
C6 H6C 0.98
C6 H6D 0.98
C6 H6E 0.98
C6 H6F 0.98
C9 H9A 0.98
C9 H9B 0.98
C9 H9C 0.98

loop_
_geom_hbond_atom_site_label_D
_geom_hbond_atom_site_label_H
_geom_hbond_atom_site_label_A
_geom_hbond_site_symmetry_A
_geom_hbond_distance_DH
_geom_hbond_distance_HA
_geom_hbond_distance_DA
_geom_hbond_angle_DHA
N1 H1 N2 16_666 0.87(3) 2.03(3) 2.895(2) 171(2)

loop_
_geom_torsion_atom_site_label_1
_geom_torsion_atom_site_label_2
_geom_torsion_atom_site_label_3
_geom_torsion_atom_site_label_4
_geom_torsion
C3 N2 N1 C5 -0.2(2)
N1 N2 C3 C4 0.6(2)
N1 N2 C3 C6 -178.76(17)
N2 C3 C4 C5 -0.7(2)
C6 C3 C4 C5 178.57(19)
N2 N1 C5 C4 -0.2(2)
N2 N1 C5 Si1 173.60(13)
C3 C4 C5 N1 0.5(2)
C3 C4 C5 Si1 -172.39(15)
C8 Si1 C5 N1 -72.00(19)
C9 Si1 C5 N1 47.58(19)
C7 Si1 C5 N1 168.37(16)
C8 Si1 C5 C4 99.9(2)
C9 Si1 C5 C4 -140.6(2)
C7 Si1 C5 C4 -19.8(2)
